data_1562631
loop_
_publ_author_name
'Yuan, Hong-Yan'
'Han, Min-Min'
'Jiang, Xian-Rong'
'Jiang, Zhan-Guo'
'Feng, Yun-Long'

_publ_section_title
;
 Six new coordination polymers constructed by
 3-carboxyl-5-oxycarboxymethylpyridinio-1-carboxylate: Crystal structures,
 topologies, photoluminescent and magnetic properties
;
_journal_name_full 'Journal of Solid State Chemistry'
_journal_page_first 191
_journal_page_last 199
_journal_paper_doi 10.1016/j.jssc.2013.03.035
_journal_volume 202
_journal_year 2013
_chemical_formula_moiety 'C20 H15 Cd N3 O7, H2 O'
_chemical_formula_sum 'C20 H17 Cd N3 O8'
_chemical_formula_weight 539.77
_space_group_IT_number 14
_space_group_name_Hall '-P 2ybc'
_space_group_name_H-M_alt 'P 1 21/c 1'
_symmetry_cell_setting monoclinic
_symmetry_space_group_name_H-M 'P 1 21/c 1'
_atom_sites_solution_hydrogens geom
_atom_sites_solution_primary direct
_atom_sites_solution_secondary difmap
_audit_creation_method SHELXL-97
_cell_angle_alpha 90.00
_cell_angle_beta 105.585(6)
_cell_angle_gamma 90.00
_cell_formula_units_Z 4
_cell_length_a 8.1995(10)
_cell_length_b 10.5503(13)
_cell_length_c 23.441(3)
_cell_measurement_reflns_used 9937
_cell_measurement_temperature 296(2)
_cell_measurement_theta_max 27.59
_cell_measurement_theta_min 1.80
_cell_volume 1953.3(4)
_computing_cell_refinement 'Siemens SMART & SAINT'
_computing_data_collection 'Siemens SMART'
_computing_data_reduction 'Siemens XPREP'
_computing_molecular_graphics 'Bruker SHELXTL'
_computing_publication_material 'Bruker SHELXTL'
_computing_structure_refinement 'Siemens SHELXTL'
_computing_structure_solution 'Siemens SHELXTL'
_diffrn_ambient_temperature 296(2)
_diffrn_measured_fraction_theta_full 0.996
_diffrn_measured_fraction_theta_max 0.996
_diffrn_measurement_device_type 'Bruker APEXII area-detector diffractometer'
_diffrn_measurement_method '\w scans'
_diffrn_radiation_monochromator graphite
_diffrn_radiation_source 'fine-focus sealed tube'
_diffrn_radiation_type MoK\a
_diffrn_radiation_wavelength 0.71073
_diffrn_reflns_av_R_equivalents 0.0285
_diffrn_reflns_av_sigmaI/netI 0.0177
_diffrn_reflns_limit_h_max 10
_diffrn_reflns_limit_h_min -10
_diffrn_reflns_limit_k_max 13
_diffrn_reflns_limit_k_min -13
_diffrn_reflns_limit_l_max 30
_diffrn_reflns_limit_l_min -30
_diffrn_reflns_number 29941
_diffrn_reflns_theta_full 27.59
_diffrn_reflns_theta_max 27.59
_diffrn_reflns_theta_min 1.80
_diffrn_standards_decay_% none
_diffrn_standards_interval_count none
_diffrn_standards_interval_time none
_diffrn_standards_number none
_exptl_absorpt_coefficient_mu 1.175
_exptl_absorpt_correction_T_max .909
_exptl_absorpt_correction_T_min .847
_exptl_absorpt_correction_type empirical
_exptl_absorpt_process_details 'SADABS (Sheldrick, 1996)'
_exptl_crystal_colour colourless
_exptl_crystal_density_diffrn 1.836
_exptl_crystal_density_method 'not measured'
_exptl_crystal_description block
_exptl_crystal_F_000 1080
_exptl_crystal_size_max .372
_exptl_crystal_size_mid .118
_exptl_crystal_size_min .081
_refine_diff_density_max 0.873
_refine_diff_density_min -0.583
_refine_diff_density_rms 0.072
_refine_ls_extinction_method none
_refine_ls_goodness_of_fit_ref 1.020
_refine_ls_hydrogen_treatment constr
_refine_ls_matrix_type full
_refine_ls_number_parameters 289
_refine_ls_number_reflns 4522
_refine_ls_number_restraints 0
_refine_ls_restrained_S_all 1.020
_refine_ls_R_factor_gt 0.0279
_refine_ls_shift/su_max 0.001
_refine_ls_shift/su_mean 0.000
_refine_ls_structure_factor_coef Fsqd
_refine_ls_weighting_details 'calc w=1/[\s^2^(Fo^2^)+(0.0442P)^2^+1.7870P] where P=(Fo^2^+2Fc^2^)/3'
_refine_ls_weighting_scheme calc
_refine_ls_wR_factor_gt 0.0760
_refine_ls_wR_factor_ref 0.0798
_reflns_number_gt 3932
_reflns_number_total 4522
_reflns_threshold_expression >2sigma(I)
_cod_data_source_file JSSC-2013-202-191.CIF
_cod_data_source_block 6
_cod_depositor_comments
;
The following automatic conversions were performed:

data item '_symmetry_cell_setting' value 'Monoclinic' was changed to
'monoclinic' in accordance with the built-in table derived from the
CIF Core dictionary named 'cif_core.dic' version 2.4.5 last updated
on 2014-11-21.

Automatic conversion script
Id: cif_fix_values 8369 2020-08-20 11:38:08Z andrius 
;
_cod_original_sg_symbol_H-M P21/c
_cod_database_code 1562631
_refine_ls_r_factor_ref 0.0336

loop_
_symmetry_equiv_pos_as_xyz
'x, y, z'
'-x, y+1/2, -z+1/2'
'-x, -y, -z'
'x, -y-1/2, z-1/2'

loop_
_atom_site_label
_atom_site_type_symbol
_atom_site_fract_x
_atom_site_fract_y
_atom_site_fract_z
_atom_site_U_iso_or_equiv
_atom_site_adp_type
_atom_site_occupancy
_atom_site_symmetry_multiplicity
_atom_site_calc_flag
_atom_site_refinement_flags
_atom_site_disorder_assembly
_atom_site_disorder_group
Cd1 Cd 0.13139(2) 0.298266(17) 0.132366(7) 0.03031(7) Uani 1 1 d . . .
O1 O 0.2432(3) 0.48767(19) 0.11536(9) 0.0486(5) Uani 1 1 d . . .
O2 O 0.2650(4) 0.5959(2) 0.19816(10) 0.0737(8) Uani 1 1 d . . .
O3 O 0.4142(3) 1.22271(18) 0.16567(10) 0.0451(5) Uani 1 1 d . . .
O4 O 0.2307(2) 1.06683(19) 0.13907(8) 0.0398(4) Uani 1 1 d . . .
O5 O 0.1433(3) 0.6313(2) -0.10602(11) 0.0561(6) Uani 1 1 d . . .
O6 O 0.1785(3) 0.8350(2) -0.08838(13) 0.0699(7) Uani 1 1 d . . .
O7 O 0.4854(3) 0.7952(2) -0.01073(10) 0.0525(6) Uani 1 1 d . . .
O1W O 0.6454(5) 1.4083(4) 0.21500(17) 0.1245(14) Uani 1 1 d . . .
H1WA H 0.6549 1.4116 0.1798 0.149 Uiso 1 1 d R . .
H1WB H 0.5541 1.4472 0.2143 0.149 Uiso 1 1 d R . .
N1 N 0.4773(3) 0.8989(2) 0.13253(10) 0.0346(5) Uani 1 1 d . . .
N2 N 0.1240(3) 0.2909(2) 0.23067(10) 0.0364(5) Uani 1 1 d . . .
N3 N 0.1212(3) 0.2402(2) 0.53201(9) 0.0327(4) Uani 1 1 d . . .
C1 C 0.4075(3) 0.8015(2) 0.15490(12) 0.0349(5) Uani 1 1 d . . .
H1A H 0.3955 0.8065 0.1932 0.042 Uiso 1 1 calc R . .
C2 C 0.3539(3) 0.6944(2) 0.12110(12) 0.0334(5) Uani 1 1 d . . .
C3 C 0.3721(4) 0.6891(3) 0.06397(13) 0.0381(6) Uani 1 1 d . . .
H3B H 0.3343 0.6186 0.0403 0.046 Uiso 1 1 calc R . .
C4 C 0.4477(4) 0.7905(3) 0.04213(13) 0.0391(6) Uani 1 1 d . . .
C5 C 0.4973(3) 0.8953(3) 0.07777(12) 0.0382(6) Uani 1 1 d . . .
H5A H 0.5452 0.9643 0.0636 0.046 Uiso 1 1 calc R . .
C6 C 0.2814(3) 0.5828(3) 0.14821(12) 0.0368(6) Uani 1 1 d . . .
C7 C 0.4151(4) 0.6993(3) -0.05364(13) 0.0434(7) Uani 1 1 d . . .
H7A H 0.4242 0.6175 -0.0341 0.052 Uiso 1 1 calc R . .
H7B H 0.4795 0.6955 -0.0828 0.052 Uiso 1 1 calc R . .
C8 C 0.2309(4) 0.7259(3) -0.08460(12) 0.0380(6) Uani 1 1 d . . .
C9 C 0.5264(3) 1.0162(3) 0.16716(13) 0.0392(6) Uani 1 1 d . . .
H9A H 0.6199 1.0561 0.1560 0.047 Uiso 1 1 calc R . .
H9B H 0.5637 0.9957 0.2090 0.047 Uiso 1 1 calc R . .
C10 C 0.3767(3) 1.1078(2) 0.15598(11) 0.0328(5) Uani 1 1 d . . .
C11 C 0.0632(4) 0.3867(3) 0.25659(12) 0.0463(7) Uani 1 1 d . . .
H11A H 0.0257 0.4594 0.2345 0.056 Uiso 1 1 calc R . .
C12 C 0.0537(4) 0.3825(3) 0.31472(12) 0.0428(6) Uani 1 1 d . . .
H12A H 0.0084 0.4503 0.3307 0.051 Uiso 1 1 calc R . .
C13 C 0.1123(3) 0.2763(2) 0.34881(10) 0.0295(5) Uani 1 1 d . . .
C14 C 0.1792(4) 0.1784(3) 0.32202(12) 0.0371(6) Uani 1 1 d . . .
H14A H 0.2216 0.1060 0.3435 0.045 Uiso 1 1 calc R . .
C15 C 0.1825(4) 0.1888(3) 0.26393(12) 0.0385(6) Uani 1 1 d . . .
H15A H 0.2272 0.1222 0.2470 0.046 Uiso 1 1 calc R . .
C16 C 0.1107(4) 0.3546(3) 0.50575(11) 0.0386(6) Uani 1 1 d . . .
H16A H 0.1084 0.4262 0.5287 0.046 Uiso 1 1 calc R . .
C17 C 0.1031(4) 0.3713(3) 0.44678(11) 0.0374(6) Uani 1 1 d . . .
H17A H 0.0941 0.4523 0.4306 0.045 Uiso 1 1 calc R . .
C18 C 0.1091(3) 0.2655(2) 0.41158(10) 0.0288(5) Uani 1 1 d . . .
C19 C 0.1177(4) 0.1479(3) 0.43859(11) 0.0387(6) Uani 1 1 d . . .
H19A H 0.1191 0.0745 0.4168 0.046 Uiso 1 1 calc R . .
C20 C 0.1240(4) 0.1398(3) 0.49736(11) 0.0390(6) Uani 1 1 d . . .
H20A H 0.1307 0.0596 0.5143 0.047 Uiso 1 1 calc R . .

loop_
_atom_site_aniso_label
_atom_site_aniso_U_11
_atom_site_aniso_U_22
_atom_site_aniso_U_33
_atom_site_aniso_U_23
_atom_site_aniso_U_13
_atom_site_aniso_U_12
Cd1 0.04056(12) 0.03209(11) 0.02030(10) 0.00126(7) 0.01165(7) 0.00302(7)
O1 0.0725(14) 0.0356(11) 0.0387(11) -0.0021(9) 0.0165(10) -0.0153(10)
O2 0.126(2) 0.0628(16) 0.0419(13) -0.0051(11) 0.0389(14) -0.0279(16)
O3 0.0515(12) 0.0298(10) 0.0559(13) -0.0036(9) 0.0180(10) 0.0010(8)
O4 0.0365(10) 0.0442(11) 0.0389(10) 0.0015(8) 0.0105(8) 0.0028(8)
O5 0.0483(12) 0.0517(13) 0.0623(14) -0.0011(11) 0.0048(10) -0.0058(10)
O6 0.0738(17) 0.0485(13) 0.086(2) 0.0032(13) 0.0195(14) 0.0218(13)
O7 0.0616(13) 0.0623(14) 0.0379(11) -0.0060(9) 0.0209(10) -0.0232(11)
O1W 0.121(3) 0.147(4) 0.100(3) -0.023(3) 0.019(2) -0.061(3)
N1 0.0349(10) 0.0281(11) 0.0398(12) -0.0035(9) 0.0085(9) 0.0021(9)
N2 0.0470(12) 0.0423(13) 0.0226(10) 0.0035(9) 0.0140(9) 0.0077(10)
N3 0.0446(12) 0.0337(11) 0.0218(10) 0.0020(8) 0.0123(8) 0.0034(9)
C1 0.0395(13) 0.0347(13) 0.0307(13) -0.0010(10) 0.0099(10) 0.0029(10)
C2 0.0359(13) 0.0312(13) 0.0332(13) 0.0012(10) 0.0096(10) 0.0017(10)
C3 0.0446(14) 0.0363(14) 0.0349(14) -0.0053(11) 0.0132(11) -0.0073(11)
C4 0.0416(14) 0.0419(15) 0.0351(14) -0.0001(11) 0.0124(11) -0.0044(11)
C5 0.0427(14) 0.0334(13) 0.0398(14) 0.0025(11) 0.0136(11) -0.0035(11)
C6 0.0423(14) 0.0366(14) 0.0313(13) 0.0036(11) 0.0093(10) -0.0013(11)
C7 0.0424(15) 0.0556(18) 0.0348(14) -0.0027(12) 0.0151(12) -0.0012(13)
C8 0.0441(14) 0.0416(15) 0.0308(13) 0.0034(11) 0.0146(11) 0.0032(12)
C9 0.0388(13) 0.0310(13) 0.0447(15) -0.0088(11) 0.0060(11) 0.0018(11)
C10 0.0406(13) 0.0343(13) 0.0264(12) 0.0014(10) 0.0139(10) 0.0032(11)
C11 0.0646(18) 0.0497(17) 0.0295(13) 0.0105(12) 0.0209(13) 0.0238(14)
C12 0.0597(17) 0.0433(15) 0.0305(13) 0.0053(11) 0.0210(12) 0.0184(13)
C13 0.0347(12) 0.0338(13) 0.0215(11) -0.0015(9) 0.0100(9) -0.0024(10)
C14 0.0523(16) 0.0342(13) 0.0270(13) 0.0038(10) 0.0145(11) 0.0084(11)
C15 0.0539(16) 0.0378(14) 0.0280(13) 0.0002(10) 0.0182(11) 0.0060(12)
C16 0.0579(16) 0.0331(13) 0.0275(12) -0.0001(10) 0.0161(11) 0.0124(12)
C17 0.0575(16) 0.0300(13) 0.0276(12) 0.0037(10) 0.0163(11) 0.0104(11)
C18 0.0329(12) 0.0339(13) 0.0206(11) -0.0008(9) 0.0087(9) -0.0009(10)
C19 0.0623(17) 0.0284(13) 0.0275(12) -0.0039(10) 0.0156(11) -0.0073(12)
C20 0.0616(17) 0.0295(13) 0.0273(13) 0.0019(10) 0.0143(12) -0.0060(12)

loop_
_atom_type_symbol
_atom_type_description
_atom_type_scat_dispersion_real
_atom_type_scat_dispersion_imag
_atom_type_scat_source
C C 0.0033 0.0016 'International Tables Vol C Tables 4.2.6.8 and 6.1.1.4'
H H 0.0000 0.0000 'International Tables Vol C Tables 4.2.6.8 and 6.1.1.4'
Cd Cd -0.8075 1.2024 'International Tables Vol C Tables 4.2.6.8 and 6.1.1.4'
N N 0.0061 0.0033 'International Tables Vol C Tables 4.2.6.8 and 6.1.1.4'
O O 0.0106 0.0060 'International Tables Vol C Tables 4.2.6.8 and 6.1.1.4'

loop_
_geom_angle_atom_site_label_1
_geom_angle_atom_site_label_2
_geom_angle_atom_site_label_3
_geom_angle
_geom_angle_site_symmetry_1
_geom_angle_site_symmetry_3
O1 Cd1 O5 94.66(8) . 3_565
O1 Cd1 N2 108.78(8) . .
O5 Cd1 N2 89.57(8) 3_565 .
O1 Cd1 N3 83.38(7) . 4_565
O5 Cd1 N3 91.03(8) 3_565 4_565
N2 Cd1 N3 167.73(8) . 4_565
O1 Cd1 O3 87.06(7) . 1_545
O5 Cd1 O3 176.42(8) 3_565 1_545
N2 Cd1 O3 86.91(8) . 1_545
N3 Cd1 O3 92.28(8) 4_565 1_545
O1 Cd1 O4 135.19(7) . 1_545
O5 Cd1 O4 126.69(7) 3_565 1_545
N2 Cd1 O4 89.99(7) . 1_545
N3 Cd1 O4 79.84(7) 4_565 1_545
O3 Cd1 O4 52.76(6) 1_545 1_545
C6 O1 Cd1 129.87(18) . .
C10 O3 Cd1 95.45(16) . 1_565
C10 O4 Cd1 87.20(16) . 1_565
C8 O5 Cd1 105.40(18) . 3_565
C4 O7 C7 117.9(2) . .
H1WA O1W H1WB 105.7 . .
C5 N1 C1 121.7(2) . .
C5 N1 C9 117.8(2) . .
C1 N1 C9 120.4(2) . .
C15 N2 C11 117.4(2) . .
C15 N2 Cd1 120.22(17) . .
C11 N2 Cd1 122.37(17) . .
C20 N3 C16 116.2(2) . .
C20 N3 Cd1 117.77(17) . 4_566
C16 N3 Cd1 126.05(17) . 4_566
N1 C1 C2 120.2(2) . .
N1 C1 H1A 119.9 . .
C2 C1 H1A 119.9 . .
C1 C2 C3 119.1(2) . .
C1 C2 C6 119.3(2) . .
C3 C2 C6 121.6(2) . .
C2 C3 C4 119.7(2) . .
C2 C3 H3B 120.2 . .
C4 C3 H3B 120.2 . .
O7 C4 C5 114.9(2) . .
O7 C4 C3 126.5(3) . .
C5 C4 C3 118.6(3) . .
N1 C5 C4 120.8(2) . .
N1 C5 H5A 119.6 . .
C4 C5 H5A 119.6 . .
O2 C6 O1 127.3(3) . .
O2 C6 C2 117.7(3) . .
O1 C6 C2 114.9(2) . .
O7 C7 C8 111.5(2) . .
O7 C7 H7A 109.3 . .
C8 C7 H7A 109.3 . .
O7 C7 H7B 109.3 . .
C8 C7 H7B 109.3 . .
H7A C7 H7B 108.0 . .
O6 C8 O5 124.6(3) . .
O6 C8 C7 119.6(3) . .
O5 C8 C7 115.7(3) . .
N1 C9 C10 110.4(2) . .
N1 C9 H9A 109.6 . .
C10 C9 H9A 109.6 . .
N1 C9 H9B 109.6 . .
C10 C9 H9B 109.6 . .
H9A C9 H9B 108.1 . .
O4 C10 O3 124.4(2) . .
O4 C10 C9 119.9(2) . .
O3 C10 C9 115.7(2) . .
N2 C11 C12 123.1(3) . .
N2 C11 H11A 118.5 . .
C12 C11 H11A 118.5 . .
C13 C12 C11 119.4(2) . .
C13 C12 H12A 120.3 . .
C11 C12 H12A 120.3 . .
C12 C13 C14 117.1(2) . .
C12 C13 C18 122.6(2) . .
C14 C13 C18 120.2(2) . .
C15 C14 C13 120.2(2) . .
C15 C14 H14A 119.9 . .
C13 C14 H14A 119.9 . .
N2 C15 C14 122.8(2) . .
N2 C15 H15A 118.6 . .
C14 C15 H15A 118.6 . .
N3 C16 C17 123.6(2) . .
N3 C16 H16A 118.2 . .
C17 C16 H16A 118.2 . .
C16 C17 C18 119.4(2) . .
C16 C17 H17A 120.3 . .
C18 C17 H17A 120.3 . .
C19 C18 C17 116.8(2) . .
C19 C18 C13 120.7(2) . .
C17 C18 C13 122.5(2) . .
C20 C19 C18 120.0(2) . .
C20 C19 H19A 120.0 . .
C18 C19 H19A 120.0 . .
N3 C20 C19 124.1(2) . .
N3 C20 H20A 118.0 . .
C19 C20 H20A 118.0 . .

loop_
_geom_bond_atom_site_label_1
_geom_bond_atom_site_label_2
_geom_bond_distance
_geom_bond_site_symmetry_2
Cd1 O1 2.2779(19) .
Cd1 O5 2.293(2) 3_565
Cd1 N2 2.323(2) .
Cd1 N3 2.366(2) 4_565
Cd1 O3 2.377(2) 1_545
Cd1 O4 2.565(2) 1_545
O1 C6 1.252(3) .
O2 C6 1.222(3) .
O3 C10 1.256(3) .
O3 Cd1 2.377(2) 1_565
O4 C10 1.234(3) .
O4 Cd1 2.565(2) 1_565
O5 C8 1.253(4) .
O5 Cd1 2.293(2) 3_565
O6 C8 1.223(4) .
O7 C4 1.356(4) .
O7 C7 1.434(3) .
O1W H1WA 0.8500 .
O1W H1WB 0.8500 .
N1 C5 1.338(3) .
N1 C1 1.349(3) .
N1 C9 1.475(3) .
N2 C15 1.340(3) .
N2 C11 1.343(3) .
N3 C20 1.338(3) .
N3 C16 1.347(4) .
N3 Cd1 2.366(2) 4_566
C1 C2 1.382(4) .
C1 H1A 0.9300 .
C2 C3 1.388(4) .
C2 C6 1.533(4) .
C3 C4 1.400(4) .
C3 H3B 0.9300 .
C4 C5 1.380(4) .
C5 H5A 0.9300 .
C7 C8 1.516(4) .
C7 H7A 0.9700 .
C7 H7B 0.9700 .
C9 C10 1.528(4) .
C9 H9A 0.9700 .
C9 H9B 0.9700 .
C11 C12 1.386(4) .
C11 H11A 0.9300 .
C12 C13 1.385(4) .
C12 H12A 0.9300 .
C13 C14 1.395(4) .
C13 C18 1.483(3) .
C14 C15 1.374(4) .
C14 H14A 0.9300 .
C15 H15A 0.9300 .
C16 C17 1.378(3) .
C16 H16A 0.9300 .
C17 C18 1.398(4) .
C17 H17A 0.9300 .
C18 C19 1.386(4) .
C19 C20 1.367(4) .
C19 H19A 0.9300 .
C20 H20A 0.9300 .

loop_
_geom_torsion_atom_site_label_1
_geom_torsion_atom_site_label_2
_geom_torsion_atom_site_label_3
_geom_torsion_atom_site_label_4
_geom_torsion
_geom_torsion_site_symmetry_1
_geom_torsion_site_symmetry_2
_geom_torsion_site_symmetry_3
_geom_torsion_site_symmetry_4
O5 Cd1 O1 C6 83.9(3) 3_565 . . .
N2 Cd1 O1 C6 -7.2(3) . . . .
N3 Cd1 O1 C6 174.4(3) 4_565 . . .
O3 Cd1 O1 C6 -92.9(3) 1_545 . . .
O4 Cd1 O1 C6 -117.2(2) 1_545 . . .
O1 Cd1 N2 C15 -131.9(2) . . . .
O5 Cd1 N2 C15 133.3(2) 3_565 . . .
N3 Cd1 N2 C15 40.4(5) 4_565 . . .
O3 Cd1 N2 C15 -46.1(2) 1_545 . . .
O4 Cd1 N2 C15 6.6(2) 1_545 . . .
O1 Cd1 N2 C11 47.7(3) . . . .
O5 Cd1 N2 C11 -47.1(2) 3_565 . . .
N3 Cd1 N2 C11 -139.9(3) 4_565 . . .
O3 Cd1 N2 C11 133.5(2) 1_545 . . .
O4 Cd1 N2 C11 -173.8(2) 1_545 . . .
C5 N1 C1 C2 -0.2(4) . . . .
C9 N1 C1 C2 176.7(2) . . . .
N1 C1 C2 C3 -0.3(4) . . . .
N1 C1 C2 C6 177.6(2) . . . .
C1 C2 C3 C4 1.5(4) . . . .
C6 C2 C3 C4 -176.4(2) . . . .
C7 O7 C4 C5 -170.6(3) . . . .
C7 O7 C4 C3 12.4(4) . . . .
C2 C3 C4 O7 174.8(3) . . . .
C2 C3 C4 C5 -2.1(4) . . . .
C1 N1 C5 C4 -0.4(4) . . . .
C9 N1 C5 C4 -177.4(2) . . . .
O7 C4 C5 N1 -175.7(2) . . . .
C3 C4 C5 N1 1.6(4) . . . .
Cd1 O1 C6 O2 -0.8(5) . . . .
Cd1 O1 C6 C2 -179.76(16) . . . .
C1 C2 C6 O2 4.0(4) . . . .
C3 C2 C6 O2 -178.1(3) . . . .
C1 C2 C6 O1 -176.9(2) . . . .
C3 C2 C6 O1 1.0(4) . . . .
C4 O7 C7 C8 78.1(3) . . . .
Cd1 O5 C8 O6 -12.2(4) 3_565 . . .
Cd1 O5 C8 C7 169.48(19) 3_565 . . .
O7 C7 C8 O6 26.0(4) . . . .
O7 C7 C8 O5 -155.6(3) . . . .
C5 N1 C9 C10 89.4(3) . . . .
C1 N1 C9 C10 -87.7(3) . . . .
Cd1 O4 C10 O3 4.4(3) 1_565 . . .
Cd1 O4 C10 C9 -176.3(2) 1_565 . . .
Cd1 O3 C10 O4 -4.8(3) 1_565 . . .
Cd1 O3 C10 C9 175.88(19) 1_565 . . .
N1 C9 C10 O4 24.1(3) . . . .
N1 C9 C10 O3 -156.6(2) . . . .
C15 N2 C11 C12 -2.1(5) . . . .
Cd1 N2 C11 C12 178.2(2) . . . .
N2 C11 C12 C13 1.4(5) . . . .
C11 C12 C13 C14 0.2(4) . . . .
C11 C12 C13 C18 178.9(3) . . . .
C12 C13 C14 C15 -1.1(4) . . . .
C18 C13 C14 C15 -179.8(3) . . . .
C11 N2 C15 C14 1.3(4) . . . .
Cd1 N2 C15 C14 -179.1(2) . . . .
C13 C14 C15 N2 0.3(5) . . . .
C20 N3 C16 C17 0.0(4) . . . .
Cd1 N3 C16 C17 -179.2(2) 4_566 . . .
N3 C16 C17 C18 -1.0(4) . . . .
C16 C17 C18 C19 1.8(4) . . . .
C16 C17 C18 C13 -176.2(3) . . . .
C12 C13 C18 C19 159.8(3) . . . .
C14 C13 C18 C19 -21.6(4) . . . .
C12 C13 C18 C17 -22.3(4) . . . .
C14 C13 C18 C17 156.3(3) . . . .
C17 C18 C19 C20 -1.6(4) . . . .
C13 C18 C19 C20 176.4(3) . . . .
C16 N3 C20 C19 0.3(4) . . . .
Cd1 N3 C20 C19 179.5(2) 4_566 . . .
C18 C19 C20 N3 0.6(5) . . . .
